data_7227536
loop_
_publ_author_name
'Gonz\'alez-Garc\'ia, Cristina'
'Mendiola, M. Antonia'
'Perles, Josefina'
'L\'opez-Torres, Elena'

_publ_section_title
;
 Structural diversity and supramolecular architectures of Zn(ii), Cu(ii)
 and Ni(ii) complexes by selective control of the degree of deprotonation
 of diacetyl bis(4-isopropyl-3-thiosemicarbazone)
;
_journal_issue 7
_journal_name_full CrystEngComm
_journal_page_first 1035
_journal_paper_doi 10.1039/C6CE02488B
_journal_volume 19
_journal_year 2017
_chemical_formula_moiety 'C12 H22 Cu N6 S2, C3 H7 N O'
_chemical_formula_sum 'C15 H29 Cu N7 O S2'
_chemical_formula_weight 451.11
_chemical_name_systematic
; 
 ? 
;
_space_group_IT_number 2
_symmetry_cell_setting triclinic
_symmetry_space_group_name_Hall '-P 1'
_symmetry_space_group_name_H-M 'P -1'
_atom_sites_solution_hydrogens geom
_atom_sites_solution_primary direct
_atom_sites_solution_secondary difmap
_audit_creation_method SHELXL-97
_audit_update_record
;
2017-01-11 deposited with the CCDC.
2017-01-16 downloaded from the CCDC.
;
_cell_angle_alpha 94.572(2)
_cell_angle_beta 105.603(2)
_cell_angle_gamma 112.913(2)
_cell_formula_units_Z 2
_cell_length_a 9.0012(4)
_cell_length_b 11.2753(4)
_cell_length_c 12.1281(5)
_cell_measurement_reflns_used 5072
_cell_measurement_temperature 153(2)
_cell_measurement_theta_max 25.25
_cell_measurement_theta_min 2.39
_cell_volume 1068.14(8)
_computing_cell_refinement 'Bruker SMART'
_computing_data_collection 'Bruker SMART'
_computing_data_reduction 'Bruker SAINT'
_computing_molecular_graphics 'Bruker SHELXTL'
_computing_publication_material 'Bruker SHELXTL'
_computing_structure_refinement 'SHELXL-97 (Sheldrick, 1997)'
_computing_structure_solution 'SHELXS-97 (Sheldrick, 1990)'
_diffrn_ambient_temperature 153(2)
_diffrn_measured_fraction_theta_full 0.996
_diffrn_measured_fraction_theta_max 0.996
_diffrn_measurement_device_type 'CCD area detector'
_diffrn_measurement_method 'phi and omega scans'
_diffrn_radiation_monochromator graphite
_diffrn_radiation_source 'fine-focus sealed tube'
_diffrn_radiation_type MoK\a
_diffrn_radiation_wavelength 0.71073
_diffrn_reflns_av_R_equivalents 0.0430
_diffrn_reflns_av_sigmaI/netI 0.0385
_diffrn_reflns_limit_h_max 10
_diffrn_reflns_limit_h_min -10
_diffrn_reflns_limit_k_max 13
_diffrn_reflns_limit_k_min -13
_diffrn_reflns_limit_l_max 14
_diffrn_reflns_limit_l_min -14
_diffrn_reflns_number 17221
_diffrn_reflns_theta_full 25.41
_diffrn_reflns_theta_max 25.41
_diffrn_reflns_theta_min 1.78
_exptl_absorpt_coefficient_mu 1.237
_exptl_absorpt_correction_T_max 0.880
_exptl_absorpt_correction_T_min 0.688
_exptl_absorpt_correction_type multi-scan
_exptl_absorpt_process_details sadabs
_exptl_crystal_colour brown
_exptl_crystal_density_diffrn 1.403
_exptl_crystal_density_method 'not measured'
_exptl_crystal_description prismatic
_exptl_crystal_F_000 474
_exptl_crystal_size_max 0.46
_exptl_crystal_size_mid 0.26
_exptl_crystal_size_min 0.10
_refine_diff_density_max 0.488
_refine_diff_density_min -0.642
_refine_diff_density_rms 0.181
_refine_ls_extinction_method none
_refine_ls_goodness_of_fit_ref 1.146
_refine_ls_hydrogen_treatment mixed
_refine_ls_matrix_type full
_refine_ls_number_parameters 259
_refine_ls_number_reflns 3923
_refine_ls_number_restraints 0
_refine_ls_restrained_S_all 1.146
_refine_ls_R_factor_all 0.0415
_refine_ls_R_factor_gt 0.0308
_refine_ls_shift/su_max 0.000
_refine_ls_shift/su_mean 0.000
_refine_ls_structure_factor_coef Fsqd
_refine_ls_weighting_details 'calc w=1/[\s^2^(Fo^2^)+(0.0508P)^2^+0.1479P] where P=(Fo^2^+2Fc^2^)/3'
_refine_ls_weighting_scheme calc
_refine_ls_wR_factor_gt 0.0806
_refine_ls_wR_factor_ref 0.0966
_reflns_number_gt 3353
_reflns_number_total 3923
_reflns_threshold_expression >2sigma(I)
_cod_data_source_file c6ce02488b2.cif
_cod_data_source_block 5DMF
_cod_depositor_comments
;
The following automatic conversions were performed:

'_symmetry_cell_setting' value 'Triclinic' changed to 'triclinic'
according to
/usr/data/users/saulius/crontab/automatic-downloads/rss-feeds/RSC/lib/dictionaries/cif_core.dic
dictionary named 'cif_core.dic' version 2.4.2 from 2011-04-26.

Automatic conversion script
Id: cif_fix_values 4268 2015-11-12 08:31:59Z antanas 

 Adding full bibliography for 7227533--7227538.cif.
;
_cod_original_cell_volume 1068.13(8)
_cod_original_sg_symbol_H-M P-1
_cod_database_code 7227536

loop_
_symmetry_equiv_pos_as_xyz
'x, y, z'
'-x, -y, -z'

loop_
_atom_site_label
_atom_site_type_symbol
_atom_site_fract_x
_atom_site_fract_y
_atom_site_fract_z
_atom_site_U_iso_or_equiv
_atom_site_adp_type
_atom_site_occupancy
_atom_site_symmetry_multiplicity
_atom_site_calc_flag
_atom_site_refinement_flags
Cu1 Cu 0.30776(3) 0.29889(3) 0.44281(2) 0.01942(12) Uani 1 1 d .
C1 C 0.2790(3) 0.4863(2) 0.6115(2) 0.0235(6) Uani 1 1 d .
C2 C 0.5916(3) 0.3761(2) 0.6410(2) 0.0205(5) Uani 1 1 d .
C3 C 0.6023(3) 0.2761(2) 0.5611(2) 0.0211(5) Uani 1 1 d .
C4 C 0.3256(3) 0.0941(2) 0.2879(2) 0.0210(6) Uani 1 1 d .
C5 C 0.7240(3) 0.4453(3) 0.7578(2) 0.0293(6) Uani 1 1 d .
H5A H 0.7055 0.5172 0.7895 0.044 Uiso 1 1 calc R
H5B H 0.8352 0.4784 0.7494 0.044 Uiso 1 1 calc R
H5C H 0.7164 0.3848 0.8097 0.044 Uiso 1 1 calc R
C6 C 0.7430(3) 0.2340(3) 0.5912(2) 0.0327(7) Uani 1 1 d .
H6A H 0.6958 0.1397 0.5792 0.049 Uiso 1 1 calc R
H6B H 0.8119 0.2717 0.6717 0.049 Uiso 1 1 calc R
H6C H 0.8122 0.2634 0.5422 0.049 Uiso 1 1 calc R
C7 C 0.3247(4) 0.6470(3) 0.7828(2) 0.0309(6) Uani 1 1 d .
C8 C 0.3020(5) 0.5665(3) 0.8771(3) 0.0530(9) Uani 1 1 d .
H8A H 0.1830 0.5233 0.8686 0.080 Uiso 1 1 calc R
H8B H 0.3636 0.6237 0.9529 0.080 Uiso 1 1 calc R
H8C H 0.3451 0.5018 0.8691 0.080 Uiso 1 1 calc R
C9 C 0.2705(4) 0.7569(3) 0.7952(3) 0.0452(8) Uani 1 1 d .
H9A H 0.2944 0.8087 0.7377 0.068 Uiso 1 1 calc R
H9B H 0.3322 0.8116 0.8721 0.068 Uiso 1 1 calc R
H9C H 0.1503 0.7203 0.7837 0.068 Uiso 1 1 calc R
C10 C 0.1724(3) -0.0483(3) 0.0877(2) 0.0273(6) Uani 1 1 d .
C11 C 0.2542(4) 0.0209(3) 0.0031(2) 0.0368(7) Uani 1 1 d .
H11A H 0.2919 0.1141 0.0262 0.055 Uiso 1 1 calc R
H11B H 0.1724 -0.0103 -0.0744 0.055 Uiso 1 1 calc R
H11C H 0.3501 0.0028 0.0038 0.055 Uiso 1 1 calc R
C12 C 0.0972(4) -0.1970(3) 0.0505(3) 0.0390(7) Uani 1 1 d .
H12A H 0.1863 -0.2230 0.0487 0.058 Uiso 1 1 calc R
H12B H 0.0133 -0.2249 -0.0260 0.058 Uiso 1 1 calc R
H12C H 0.0445 -0.2370 0.1053 0.058 Uiso 1 1 calc R
C13 C 0.3839(4) 0.1795(3) 0.7961(3) 0.0358(7) Uani 1 1 d .
H13 H 0.3928 0.2464 0.8510 0.043 Uiso 1 1 calc R
C14 C 0.1070(4) 0.1678(3) 0.6924(3) 0.0419(8) Uani 1 1 d .
H14A H 0.1395 0.2373 0.7575 0.063 Uiso 1 1 calc R
H14B H 0.0043 0.0950 0.6902 0.063 Uiso 1 1 calc R
H14C H 0.0875 0.1993 0.6210 0.063 Uiso 1 1 calc R
C15 C 0.2165(4) 0.0210(3) 0.6147(3) 0.0405(8) Uani 1 1 d .
H15A H 0.3178 0.0066 0.6302 0.061 Uiso 1 1 calc R
H15B H 0.1922 0.0453 0.5400 0.061 Uiso 1 1 calc R
H15C H 0.1223 -0.0584 0.6137 0.061 Uiso 1 1 calc R
H1 H 0.146(4) 0.567(3) 0.632(3) 0.039(10) Uiso 1 1 d .
H6 H 0.366(4) -0.034(3) 0.215(2) 0.025(8) Uiso 1 1 d .
H7 H 0.441(4) 0.684(3) 0.790(2) 0.033(8) Uiso 1 1 d .
H10 H 0.087(3) -0.025(2) 0.092(2) 0.020(7) Uiso 1 1 d .
N1 N 0.2298(3) 0.5642(2) 0.6667(2) 0.0293(6) Uani 1 1 d .
N2 N 0.4251(3) 0.4828(2) 0.66700(18) 0.0244(5) Uani 1 1 d .
N3 N 0.4568(2) 0.39673(19) 0.60085(18) 0.0204(5) Uani 1 1 d .
N4 N 0.4755(2) 0.22597(19) 0.46317(17) 0.0197(5) Uani 1 1 d .
N5 N 0.4633(3) 0.1289(2) 0.38214(18) 0.0233(5) Uani 1 1 d .
N6 N 0.2966(3) -0.0054(2) 0.20534(19) 0.0280(5) Uani 1 1 d .
N7 N 0.2420(3) 0.1256(2) 0.7051(2) 0.0306(5) Uani 1 1 d .
O1 O 0.5046(3) 0.1507(2) 0.8155(2) 0.0477(6) Uani 1 1 d .
S1 S 0.14129(8) 0.39546(6) 0.47033(6) 0.02401(17) Uani 1 1 d .
S2 S 0.18165(8) 0.16639(6) 0.26651(6) 0.02546(17) Uani 1 1 d .

loop_
_atom_site_aniso_label
_atom_site_aniso_U_11
_atom_site_aniso_U_22
_atom_site_aniso_U_33
_atom_site_aniso_U_23
_atom_site_aniso_U_13
_atom_site_aniso_U_12
Cu1 0.01690(18) 0.02108(18) 0.01904(19) 0.00119(13) 0.00234(13) 0.00978(13)
C1 0.0227(13) 0.0219(13) 0.0238(14) 0.0032(11) 0.0060(11) 0.0087(11)
C2 0.0183(12) 0.0225(12) 0.0184(13) 0.0057(10) 0.0042(10) 0.0074(10)
C3 0.0176(12) 0.0271(13) 0.0205(13) 0.0081(11) 0.0059(11) 0.0110(10)
C4 0.0209(13) 0.0237(13) 0.0207(14) 0.0054(11) 0.0076(11) 0.0113(10)
C5 0.0250(14) 0.0375(15) 0.0212(14) 0.0023(12) -0.0007(11) 0.0154(12)
C6 0.0298(15) 0.0431(17) 0.0282(16) 0.0037(13) 0.0037(12) 0.0232(13)
C7 0.0265(15) 0.0326(15) 0.0279(16) -0.0061(12) 0.0047(12) 0.0121(12)
C8 0.068(2) 0.057(2) 0.0322(18) 0.0052(16) 0.0121(17) 0.0289(18)
C9 0.0462(19) 0.0411(17) 0.047(2) -0.0100(15) 0.0137(16) 0.0221(15)
C10 0.0247(14) 0.0378(16) 0.0207(14) -0.0029(12) 0.0020(11) 0.0198(13)
C11 0.0383(16) 0.0410(17) 0.0266(16) 0.0020(13) 0.0060(13) 0.0166(14)
C12 0.0375(17) 0.0397(17) 0.0291(16) -0.0020(13) 0.0028(13) 0.0128(14)
C13 0.0375(17) 0.0327(15) 0.0397(18) 0.0040(13) 0.0122(14) 0.0184(13)
C14 0.0330(16) 0.0440(18) 0.060(2) 0.0224(16) 0.0195(15) 0.0223(14)
C15 0.0348(16) 0.0440(18) 0.0397(19) 0.0039(15) 0.0086(14) 0.0171(14)
N1 0.0255(13) 0.0363(14) 0.0266(13) -0.0032(11) 0.0016(11) 0.0199(11)
N2 0.0230(11) 0.0257(11) 0.0225(12) -0.0018(9) 0.0020(9) 0.0132(9)
N3 0.0191(11) 0.0213(11) 0.0196(11) 0.0023(9) 0.0045(9) 0.0092(9)
N4 0.0188(11) 0.0227(11) 0.0184(11) 0.0034(9) 0.0048(9) 0.0108(9)
N5 0.0232(11) 0.0285(12) 0.0205(12) 0.0028(10) 0.0050(9) 0.0152(9)
N6 0.0296(13) 0.0372(14) 0.0194(12) -0.0025(10) 0.0003(10) 0.0234(11)
N7 0.0259(12) 0.0322(12) 0.0382(14) 0.0125(11) 0.0114(11) 0.0154(10)
O1 0.0340(12) 0.0504(13) 0.0583(15) 0.0019(11) 0.0033(11) 0.0273(11)
S1 0.0207(3) 0.0297(4) 0.0218(4) -0.0003(3) 0.0026(3) 0.0149(3)
S2 0.0227(3) 0.0293(4) 0.0228(4) -0.0013(3) -0.0003(3) 0.0160(3)

loop_
_atom_type_symbol
_atom_type_description
_atom_type_scat_dispersion_real
_atom_type_scat_dispersion_imag
_atom_type_scat_source
C C 0.0033 0.0016 'International Tables Vol C Tables 4.2.6.8 and 6.1.1.4'
H H 0.0000 0.0000 'International Tables Vol C Tables 4.2.6.8 and 6.1.1.4'
N N 0.0061 0.0033 'International Tables Vol C Tables 4.2.6.8 and 6.1.1.4'
O O 0.0106 0.0060 'International Tables Vol C Tables 4.2.6.8 and 6.1.1.4'
S S 0.1246 0.1234 'International Tables Vol C Tables 4.2.6.8 and 6.1.1.4'
Cu Cu 0.3201 1.2651 'International Tables Vol C Tables 4.2.6.8 and 6.1.1.4'

loop_
_geom_angle_atom_site_label_1
_geom_angle_atom_site_label_2
_geom_angle_atom_site_label_3
_geom_angle
N4 Cu1 N3 80.81(9)
N4 Cu1 S2 85.59(6)
N3 Cu1 S2 166.40(6)
N4 Cu1 S1 165.09(6)
N3 Cu1 S1 85.26(6)
S2 Cu1 S1 108.27(3)
N2 C1 N1 117.8(2)
N2 C1 S1 125.6(2)
N1 C1 S1 116.6(2)
N3 C2 C3 113.9(2)
N3 C2 C5 123.6(2)
C3 C2 C5 122.4(2)
N4 C3 C2 114.0(2)
N4 C3 C6 123.0(2)
C2 C3 C6 123.0(2)
N6 C4 N5 115.9(2)
N6 C4 S2 118.7(2)
N5 C4 S2 125.4(2)
C2 C5 H5A 109.5
C2 C5 H5B 109.5
H5A C5 H5B 109.5
C2 C5 H5C 109.5
H5A C5 H5C 109.5
H5B C5 H5C 109.5
C3 C6 H6A 109.5
C3 C6 H6B 109.5
H6A C6 H6B 109.5
C3 C6 H6C 109.5
H6A C6 H6C 109.5
H6B C6 H6C 109.5
N1 C7 C9 109.1(2)
N1 C7 C8 111.1(2)
C9 C7 C8 112.3(3)
N1 C7 H7 107.8(17)
C9 C7 H7 108.2(17)
C8 C7 H7 108.2(17)
C7 C8 H8A 109.5
C7 C8 H8B 109.5
H8A C8 H8B 109.5
C7 C8 H8C 109.5
H8A C8 H8C 109.5
H8B C8 H8C 109.5
C7 C9 H9A 109.5
C7 C9 H9B 109.5
H9A C9 H9B 109.5
C7 C9 H9C 109.5
H9A C9 H9C 109.5
H9B C9 H9C 109.5
N6 C10 C11 110.3(2)
N6 C10 C12 109.8(2)
C11 C10 C12 112.0(2)
N6 C10 H10 106.7(16)
C11 C10 H10 109.2(15)
C12 C10 H10 108.7(16)
C10 C11 H11A 109.5
C10 C11 H11B 109.5
H11A C11 H11B 109.5
C10 C11 H11C 109.5
H11A C11 H11C 109.5
H11B C11 H11C 109.5
C10 C12 H12A 109.5
C10 C12 H12B 109.5
H12A C12 H12B 109.5
C10 C12 H12C 109.5
H12A C12 H12C 109.5
H12B C12 H12C 109.5
O1 C13 N7 126.8(3)
O1 C13 H13 116.6
N7 C13 H13 116.6
N7 C14 H14A 109.5
N7 C14 H14B 109.5
H14A C14 H14B 109.5
N7 C14 H14C 109.5
H14A C14 H14C 109.5
H14B C14 H14C 109.5
N7 C15 H15A 109.5
N7 C15 H15B 109.5
H15A C15 H15B 109.5
N7 C15 H15C 109.5
H15A C15 H15C 109.5
H15B C15 H15C 109.5
C1 N1 C7 125.3(2)
C1 N1 H1 116(2)
C7 N1 H1 118(2)
C1 N2 N3 111.2(2)
C2 N3 N2 120.8(2)
C2 N3 Cu1 115.65(18)
N2 N3 Cu1 123.51(16)
C3 N4 N5 121.1(2)
C3 N4 Cu1 115.46(18)
N5 N4 Cu1 123.39(15)
C4 N5 N4 111.0(2)
C4 N6 C10 126.5(2)
C4 N6 H6 117(2)
C10 N6 H6 115(2)
C13 N7 C14 121.6(3)
C13 N7 C15 120.7(3)
C14 N7 C15 117.6(2)
C1 S1 Cu1 94.40(9)
C4 S2 Cu1 94.43(9)

loop_
_geom_bond_atom_site_label_1
_geom_bond_atom_site_label_2
_geom_bond_distance
Cu1 N4 1.953(2)
Cu1 N3 1.954(2)
Cu1 S2 2.2264(7)
Cu1 S1 2.2413(7)
C1 N2 1.323(3)
C1 N1 1.336(4)
C1 S1 1.763(3)
C2 N3 1.297(3)
C2 C3 1.477(4)
C2 C5 1.493(3)
C3 N4 1.301(3)
C3 C6 1.487(4)
C4 N6 1.335(3)
C4 N5 1.336(3)
C4 S2 1.756(3)
C5 H5A 0.9600
C5 H5B 0.9600
C5 H5C 0.9600
C6 H6A 0.9600
C6 H6B 0.9600
C6 H6C 0.9600
C7 N1 1.452(4)
C7 C9 1.509(4)
C7 C8 1.522(4)
C7 H7 0.94(3)
C8 H8A 0.9600
C8 H8B 0.9600
C8 H8C 0.9600
C9 H9A 0.9600
C9 H9B 0.9600
C9 H9C 0.9600
C10 N6 1.459(3)
C10 C11 1.514(4)
C10 C12 1.518(4)
C10 H10 0.91(3)
C11 H11A 0.9600
C11 H11B 0.9600
C11 H11C 0.9600
C12 H12A 0.9600
C12 H12B 0.9600
C12 H12C 0.9600
C13 O1 1.221(3)
C13 N7 1.322(4)
C13 H13 0.9300
C14 N7 1.446(4)
C14 H14A 0.9600
C14 H14B 0.9600
C14 H14C 0.9600
C15 N7 1.447(4)
C15 H15A 0.9600
C15 H15B 0.9600
C15 H15C 0.9600
N1 H1 0.78(3)
N2 N3 1.372(3)
N4 N5 1.361(3)
N6 H6 0.79(3)

loop_
_geom_hbond_atom_site_label_D
_geom_hbond_atom_site_label_H
_geom_hbond_atom_site_label_A
_geom_hbond_distance_DH
_geom_hbond_distance_HA
_geom_hbond_distance_DA
_geom_hbond_angle_DHA
_geom_hbond_site_symmetry_A
N6 H6 O1 0.79(3) 2.14(3) 2.900(3) 161(3) 2_656
N1 H1 S1 0.78(3) 2.76(3) 3.528(3) 173(3) 2_566
